data_7229082
loop_
_publ_author_name
'Du, Qiaohong'
'Xiong, Xinnuo'
'Suo, Zili'
'Tang, Peixiao'
'He, Jiawei'
'Zeng, Xia'
'Hou, Quan'
'Li, Hui'

_publ_section_title
;
 Investigation of the solid forms of deferasirox: solvate, co-crystal, and
 amorphous form
;
_journal_issue 68
_journal_name_full 'RSC Adv.'
_journal_page_first 43151
_journal_paper_doi 10.1039/C7RA08077H
_journal_volume 7
_journal_year 2017
_chemical_formula_moiety 'C21 H15 N3 O4, C6 H6 N2 O'
_chemical_formula_sum 'C27 H21 N5 O5'
_chemical_formula_weight 495.49
_chemical_name_systematic DFX-INA
_space_group_crystal_system monoclinic
_space_group_IT_number 14
_space_group_name_Hall '-P 2ybc'
_space_group_name_H-M_alt 'P 1 21/c 1'
_symmetry_space_group_name_Hall '-P 2ybc'
_symmetry_space_group_name_H-M 'P 1 21/c 1'
_atom_sites_solution_hydrogens geom
_atom_sites_solution_primary iterative
_audit_creation_date 2017-03-13
_audit_creation_method
;
Olex2 1.2
(compiled 2017.03.02 svn.r3394 for OlexSys, GUI svn.r5324)
;
_audit_update_record
;
2017-06-12 deposited with the CCDC.
2017-09-05 downloaded from the CCDC.
;
_cell_angle_alpha 90
_cell_angle_beta 100.206(3)
_cell_angle_gamma 90
_cell_formula_units_Z 4
_cell_length_a 9.3205(3)
_cell_length_b 36.1503(10)
_cell_length_c 7.1171(3)
_cell_measurement_reflns_used 5258
_cell_measurement_temperature 293(2)
_cell_measurement_theta_max 26.5110
_cell_measurement_theta_min 3.1750
_cell_volume 2360.08(14)
_computing_cell_refinement
;
CrysAlisPro, Agilent Technologies,
Version 1.171.37.35 (release 13-08-2014 CrysAlis171 .NET)
(compiled Aug 13 2014,18:06:01)
;
_computing_data_collection
;
CrysAlisPro, Agilent Technologies,
Version 1.171.37.35 (release 13-08-2014 CrysAlis171 .NET)
(compiled Aug 13 2014,18:06:01)
;
_computing_data_reduction
;
CrysAlisPro, Agilent Technologies,
Version 1.171.37.35 (release 13-08-2014 CrysAlis171 .NET)
(compiled Aug 13 2014,18:06:01)
;
_computing_molecular_graphics 'Olex2 (Dolomanov et al., 2009)'
_computing_publication_material 'Olex2 (Dolomanov et al., 2009)'
_computing_structure_refinement 'ShelXL (Sheldrick, 2015)'
_computing_structure_solution
;
Superflip (Palatinus & Chapuis, 2007;Palatinus & van der Lee, 2008;
Palatinus et al., 2012)
;
_diffrn_ambient_temperature 293.15
_diffrn_detector 'CCD plate'
_diffrn_detector_area_resol_mean 16.0874
_diffrn_detector_type Eos
_diffrn_measured_fraction_theta_full 0.997
_diffrn_measured_fraction_theta_max 0.998
_diffrn_measurement_details
;
#__ type_ start__ end____ width___ exp.time_
  1 omega  -28.00   54.00   0.5000   25.0000
omega____ theta____ kappa____ phi______ frames
    -      -14.8106   44.0000  106.0000 164

#__ type_ start__ end____ width___ exp.time_
  2 omega  -83.00    1.00   0.5000   25.0000
omega____ theta____ kappa____ phi______ frames
    -      -14.8106  -44.0000  -43.0000 168

#__ type_ start__ end____ width___ exp.time_
  3 omega  -33.00   -8.00   0.5000   25.0000
omega____ theta____ kappa____ phi______ frames
    -       16.6856  -44.0000  -43.0000 50

#__ type_ start__ end____ width___ exp.time_
  4 omega  -76.00  -35.00   0.5000   25.0000
omega____ theta____ kappa____ phi______ frames
    -      -14.8106 -178.0000  150.0000 82

#__ type_ start__ end____ width___ exp.time_
  5 omega  -79.00  -35.00   0.5000   25.0000
omega____ theta____ kappa____ phi______ frames
    -      -14.8106 -178.0000   60.0000 88

#__ type_ start__ end____ width___ exp.time_
  6 omega  -64.00  -38.00   0.5000   25.0000
omega____ theta____ kappa____ phi______ frames
    -      -14.8106    0.0000 -150.0000 52

#__ type_ start__ end____ width___ exp.time_
  7 omega  -27.00   -2.00   0.5000   25.0000
omega____ theta____ kappa____ phi______ frames
    -      -14.8106    0.0000 -150.0000 50

#__ type_ start__ end____ width___ exp.time_
  8 omega   29.00   54.00   0.5000   25.0000
omega____ theta____ kappa____ phi______ frames
    -      -14.8106    0.0000 -150.0000 50

#__ type_ start__ end____ width___ exp.time_
  9 omega  -25.00   23.00   0.5000   25.0000
omega____ theta____ kappa____ phi______ frames
    -      -14.8106  -99.0000 -120.0000 96
;
_diffrn_measurement_device 'four-circle diffractometer'
_diffrn_measurement_device_type 'Xcalibur, Eos'
_diffrn_measurement_method '\w scans'
_diffrn_orient_matrix_UB_11 -0.0529269000
_diffrn_orient_matrix_UB_12 -0.0093059000
_diffrn_orient_matrix_UB_13 0.0429456000
_diffrn_orient_matrix_UB_21 0.0552382000
_diffrn_orient_matrix_UB_22 -0.0056185000
_diffrn_orient_matrix_UB_23 0.0764391000
_diffrn_orient_matrix_UB_31 -0.0111752000
_diffrn_orient_matrix_UB_32 0.0163302000
_diffrn_orient_matrix_UB_33 0.0507087000
_diffrn_radiation_monochromator graphite
_diffrn_radiation_probe x-ray
_diffrn_radiation_type MoK\a
_diffrn_radiation_wavelength 0.71073
_diffrn_reflns_av_R_equivalents 0.0302
_diffrn_reflns_av_unetI/netI 0.0307
_diffrn_reflns_Laue_measured_fraction_full 0.997
_diffrn_reflns_Laue_measured_fraction_max 0.998
_diffrn_reflns_limit_h_max 11
_diffrn_reflns_limit_h_min -11
_diffrn_reflns_limit_k_max 43
_diffrn_reflns_limit_k_min -45
_diffrn_reflns_limit_l_max 8
_diffrn_reflns_limit_l_min -8
_diffrn_reflns_number 20181
_diffrn_reflns_point_group_measured_fraction_full 0.997
_diffrn_reflns_point_group_measured_fraction_max 0.998
_diffrn_reflns_theta_full 25.242
_diffrn_reflns_theta_max 26.371
_diffrn_reflns_theta_min 2.962
_diffrn_source 'Enhance (Mo) X-ray Source'
_exptl_absorpt_coefficient_mu 0.099
_exptl_absorpt_correction_T_max 1.00000
_exptl_absorpt_correction_T_min 0.86906
_exptl_absorpt_correction_type multi-scan
_exptl_absorpt_process_details
;
CrysAlisPro, Agilent Technologies,
Version 1.171.37.35 (release 13-08-2014 CrysAlis171 .NET)
(compiled Aug 13 2014,18:06:01)
Empirical absorption correction using spherical harmonics,
 implemented in SCALE3 ABSPACK scaling algorithm.
;
_exptl_crystal_colour colourless
_exptl_crystal_density_diffrn 1.395
_exptl_crystal_density_method 'not measured'
_exptl_crystal_F_000 1032
_exptl_crystal_size_max 0.35
_exptl_crystal_size_mid 0.3
_exptl_crystal_size_min 0.3
_refine_diff_density_max 0.221
_refine_diff_density_min -0.173
_refine_diff_density_rms 0.036
_refine_ls_extinction_method none
_refine_ls_goodness_of_fit_ref 1.085
_refine_ls_hydrogen_treatment constr
_refine_ls_matrix_type full
_refine_ls_number_parameters 337
_refine_ls_number_reflns 4815
_refine_ls_number_restraints 0
_refine_ls_restrained_S_all 1.085
_refine_ls_R_factor_all 0.0720
_refine_ls_R_factor_gt 0.0558
_refine_ls_shift/su_max 0.001
_refine_ls_shift/su_mean 0.000
_refine_ls_structure_factor_coef Fsqd
_refine_ls_weighting_details 'w=1/[\s^2^(Fo^2^)+(0.0482P)^2^+0.6851P] where P=(Fo^2^+2Fc^2^)/3'
_refine_ls_weighting_scheme calc
_refine_ls_wR_factor_gt 0.1214
_refine_ls_wR_factor_ref 0.1297
_reflns_Friedel_coverage 0.000
_reflns_number_gt 3876
_reflns_number_total 4815
_reflns_threshold_expression 'I > 2\s(I)'
_cod_data_source_file c7ra08077h2.cif
_cod_data_source_block 161206_s3_dqh
_cod_original_cell_volume 2360.06(13)
_cod_database_code 7229082
_shelx_shelxl_version_number 2014/7
_chemical_oxdiff_formula c12h12n2o3
_shelx_space_group_comment
;
The symmetry employed for this shelxl refinement is uniquely defined
by the following loop, which should always be used as a source of
symmetry information in preference to the above space-group names.
They are only intended as comments.
;
_shelx_estimated_absorpt_t_max 0.971
_shelx_estimated_absorpt_t_min 0.966
_reflns_odcompleteness_completeness 99.74
_reflns_odcompleteness_iscentric 1
_reflns_odcompleteness_theta 26.32
_olex2_refinement_description
;
1. Fixed Uiso
 At 1.2 times of:
  All C(H) groups, All N(H,H) groups
 At 1.5 times of:
  All O(H) groups
2.a Aromatic/amide H refined with riding coordinates:
 C5(H5), C6(H6), C7(H7), C8(H8), C11(H11), C12(H12), C13(H13), C14(H14),
 C16(H16), C17(H17), C19(H19), C20(H20), C22(H22), C23(H23), C25(H25), C26(H26)
2.b X=CH2 refined with riding coordinates:
 N5(H5A,H5B)
2.c Idealised tetrahedral OH refined as rotating group:
 O1(H1), O2(H2), O4(H4)
;
_olex2_submission_special_instructions 'No special instructions were received'

loop_
_space_group_symop_operation_xyz
'x, y, z'
'-x, y+1/2, -z+1/2'
'-x, -y, -z'
'x, -y-1/2, z-1/2'

loop_
_atom_site_label
_atom_site_type_symbol
_atom_site_fract_x
_atom_site_fract_y
_atom_site_fract_z
_atom_site_U_iso_or_equiv
_atom_site_adp_type
_atom_site_occupancy
_atom_site_site_symmetry_order
_atom_site_calc_flag
_atom_site_refinement_flags_posn
O1 O 0.47984(17) 0.25250(4) 0.6637(3) 0.0663(5) Uani 1 1 d .
H1 H 0.4829 0.2326 0.6091 0.099 Uiso 1 1 calc GR
O2 O 0.0954(2) 0.39343(6) 0.9255(3) 0.0836(6) Uani 1 1 d .
H2 H 0.1600 0.3910 0.8618 0.125 Uiso 1 1 calc GR
O3 O 0.45221(19) 0.45338(5) -0.0201(3) 0.0763(5) Uani 1 1 d .
O4 O 0.63956(18) 0.41588(5) -0.0134(2) 0.0670(5) Uani 1 1 d .
H4 H 0.6548 0.4291 -0.1013 0.100 Uiso 1 1 calc GR
N1 N 0.43010(17) 0.31337(4) 0.9581(2) 0.0400(4) Uani 1 1 d .
N2 N 0.42634(17) 0.35082(4) 0.7151(2) 0.0389(4) Uani 1 1 d .
N3 N 0.31262(17) 0.36137(4) 0.8013(2) 0.0422(4) Uani 1 1 d .
C1 C 0.4957(2) 0.32194(5) 0.8136(3) 0.0362(4) Uani 1 1 d .
C2 C 0.3190(2) 0.33821(5) 0.9456(3) 0.0388(4) Uani 1 1 d .
C3 C 0.6278(2) 0.30284(5) 0.7762(3) 0.0378(4) Uani 1 1 d .
C4 C 0.6155(2) 0.26686(5) 0.7064(3) 0.0440(5) Uani 1 1 d .
C5 C 0.7402(3) 0.24787(6) 0.6845(3) 0.0550(6) Uani 1 1 d .
H5 H 0.7336 0.2235 0.6414 0.066 Uiso 1 1 calc R
C6 C 0.8736(3) 0.26481(7) 0.7262(3) 0.0638(7) Uani 1 1 d .
H6 H 0.9567 0.2519 0.7091 0.077 Uiso 1 1 calc R
C7 C 0.8865(2) 0.30067(7) 0.7931(3) 0.0616(6) Uani 1 1 d .
H7 H 0.9774 0.3120 0.8199 0.074 Uiso 1 1 calc R
C8 C 0.7633(2) 0.31940(6) 0.8198(3) 0.0485(5) Uani 1 1 d .
H8 H 0.7712 0.3434 0.8675 0.058 Uiso 1 1 calc R
C9 C 0.2169(2) 0.34008(5) 1.0806(3) 0.0416(4) Uani 1 1 d .
C10 C 0.1114(2) 0.36757(6) 1.0647(3) 0.0535(5) Uani 1 1 d .
C11 C 0.0145(3) 0.36896(8) 1.1918(4) 0.0675(7) Uani 1 1 d .
H11 H -0.0569 0.3872 1.1788 0.081 Uiso 1 1 calc R
C12 C 0.0237(3) 0.34361(8) 1.3362(4) 0.0713(7) Uani 1 1 d .
H12 H -0.0418 0.3446 1.4206 0.086 Uiso 1 1 calc R
C13 C 0.1300(3) 0.31641(7) 1.3572(4) 0.0654(7) Uani 1 1 d .
H13 H 0.1372 0.2995 1.4569 0.078 Uiso 1 1 calc R
C14 C 0.2250(2) 0.31452(6) 1.2299(3) 0.0539(5) Uani 1 1 d .
H14 H 0.2955 0.2960 1.2432 0.065 Uiso 1 1 calc R
C15 C 0.4522(2) 0.36986(5) 0.5475(3) 0.0381(4) Uani 1 1 d .
C16 C 0.5539(2) 0.35708(6) 0.4441(3) 0.0520(5) Uani 1 1 d .
H16 H 0.6055 0.3355 0.4808 0.062 Uiso 1 1 calc R
C17 C 0.5789(2) 0.37644(6) 0.2861(3) 0.0481(5) Uani 1 1 d .
H17 H 0.6506 0.3683 0.2201 0.058 Uiso 1 1 calc R
C18 C 0.4992(2) 0.40773(5) 0.2244(3) 0.0405(4) Uani 1 1 d .
C19 C 0.3928(2) 0.41909(5) 0.3234(3) 0.0504(5) Uani 1 1 d .
H19 H 0.3354 0.4395 0.2802 0.060 Uiso 1 1 calc R
C20 C 0.3699(2) 0.40067(5) 0.4863(3) 0.0482(5) Uani 1 1 d .
H20 H 0.2995 0.4090 0.5538 0.058 Uiso 1 1 calc R
C21 C 0.5266(2) 0.42815(6) 0.0516(3) 0.0473(5) Uani 1 1 d .
O5 O -0.02293(17) 0.52822(5) 0.7920(2) 0.0680(5) Uani 1 1 d .
N4 N 0.2792(2) 0.55149(5) 0.2994(3) 0.0537(5) Uani 1 1 d .
N5 N 0.1652(2) 0.49066(5) 0.8975(3) 0.0641(5) Uani 1 1 d .
H5A H 0.1270 0.4831 0.9920 0.077 Uiso 1 1 calc R
H5B H 0.2485 0.4822 0.8814 0.077 Uiso 1 1 calc R
C22 C 0.1687(3) 0.56842(7) 0.3548(4) 0.0664(7) Uani 1 1 d .
H22 H 0.1297 0.5891 0.2868 0.080 Uiso 1 1 calc R
C23 C 0.1078(3) 0.55713(6) 0.5070(3) 0.0593(6) Uani 1 1 d .
H23 H 0.0284 0.5697 0.5391 0.071 Uiso 1 1 calc R
C24 C 0.1658(2) 0.52700(5) 0.6116(3) 0.0424(4) Uani 1 1 d .
C25 C 0.2808(2) 0.50921(6) 0.5550(3) 0.0586(6) Uani 1 1 d .
H25 H 0.3231 0.4887 0.6218 0.070 Uiso 1 1 calc R
C26 C 0.3331(3) 0.52221(7) 0.3969(3) 0.0626(6) Uani 1 1 d .
H26 H 0.4098 0.5097 0.3579 0.075 Uiso 1 1 calc R
C27 C 0.0963(2) 0.51511(6) 0.7774(3) 0.0483(5) Uani 1 1 d .

loop_
_atom_site_aniso_label
_atom_site_aniso_U_11
_atom_site_aniso_U_22
_atom_site_aniso_U_33
_atom_site_aniso_U_23
_atom_site_aniso_U_13
_atom_site_aniso_U_12
O1 0.0611(10) 0.0566(10) 0.0855(13) -0.0324(9) 0.0246(9) -0.0117(7)
O2 0.0856(14) 0.0998(13) 0.0725(13) 0.0244(11) 0.0334(10) 0.0434(11)
O3 0.0809(12) 0.0713(11) 0.0841(13) 0.0416(10) 0.0347(10) 0.0254(9)
O4 0.0722(11) 0.0792(11) 0.0574(11) 0.0313(8) 0.0333(9) 0.0174(8)
N1 0.0501(9) 0.0354(8) 0.0366(9) 0.0008(7) 0.0138(7) -0.0021(7)
N2 0.0471(9) 0.0387(8) 0.0327(9) 0.0023(6) 0.0125(7) 0.0025(7)
N3 0.0461(9) 0.0460(9) 0.0373(9) 0.0025(7) 0.0148(7) 0.0040(7)
C1 0.0438(10) 0.0315(9) 0.0332(10) -0.0019(7) 0.0067(8) -0.0044(7)
C2 0.0420(10) 0.0406(10) 0.0341(10) -0.0029(8) 0.0081(8) -0.0056(8)
C3 0.0461(10) 0.0388(10) 0.0297(10) 0.0034(7) 0.0100(8) 0.0020(8)
C4 0.0532(12) 0.0449(11) 0.0348(11) -0.0045(8) 0.0101(9) -0.0002(9)
C5 0.0653(15) 0.0541(13) 0.0447(13) -0.0122(10) 0.0068(10) 0.0147(10)
C6 0.0537(14) 0.0892(18) 0.0474(14) -0.0080(12) 0.0058(10) 0.0239(12)
C7 0.0439(12) 0.0816(17) 0.0577(15) -0.0053(12) 0.0044(10) -0.0010(11)
C8 0.0492(12) 0.0484(12) 0.0470(13) 0.0004(9) 0.0062(9) -0.0037(9)
C9 0.0424(10) 0.0481(11) 0.0360(11) -0.0063(8) 0.0116(8) -0.0073(8)
C10 0.0504(12) 0.0660(14) 0.0453(13) -0.0023(11) 0.0118(10) 0.0025(10)
C11 0.0561(14) 0.0887(18) 0.0623(16) -0.0108(14) 0.0231(12) 0.0093(12)
C12 0.0674(16) 0.0932(19) 0.0628(17) -0.0161(14) 0.0378(13) -0.0146(14)
C13 0.0811(17) 0.0671(15) 0.0560(15) -0.0004(12) 0.0338(13) -0.0162(13)
C14 0.0623(14) 0.0539(13) 0.0502(13) 0.0005(10) 0.0228(11) -0.0077(10)
C15 0.0449(10) 0.0387(10) 0.0315(10) 0.0027(8) 0.0089(8) -0.0025(8)
C16 0.0572(13) 0.0579(13) 0.0440(12) 0.0160(10) 0.0173(10) 0.0160(10)
C17 0.0469(11) 0.0604(13) 0.0403(12) 0.0105(9) 0.0168(9) 0.0083(9)
C18 0.0446(11) 0.0416(10) 0.0357(11) 0.0025(8) 0.0077(8) -0.0049(8)
C19 0.0619(13) 0.0419(11) 0.0509(13) 0.0092(9) 0.0198(10) 0.0097(9)
C20 0.0590(13) 0.0440(11) 0.0467(12) 0.0041(9) 0.0234(10) 0.0079(9)
C21 0.0526(12) 0.0481(12) 0.0427(12) 0.0080(9) 0.0126(9) -0.0023(9)
O5 0.0599(10) 0.0858(12) 0.0660(11) 0.0247(9) 0.0322(8) 0.0179(8)
N4 0.0556(11) 0.0650(12) 0.0433(11) 0.0130(9) 0.0161(8) -0.0022(9)
N5 0.0610(12) 0.0817(14) 0.0563(12) 0.0276(10) 0.0288(9) 0.0152(10)
C22 0.0686(16) 0.0759(16) 0.0583(16) 0.0277(12) 0.0207(12) 0.0167(12)
C23 0.0618(14) 0.0652(14) 0.0555(14) 0.0165(11) 0.0230(11) 0.0164(11)
C24 0.0448(11) 0.0458(11) 0.0381(11) 0.0019(8) 0.0118(8) -0.0054(8)
C25 0.0617(14) 0.0580(13) 0.0629(15) 0.0209(11) 0.0292(12) 0.0115(10)
C26 0.0639(15) 0.0697(15) 0.0621(16) 0.0164(12) 0.0326(12) 0.0111(11)
C27 0.0506(12) 0.0527(12) 0.0452(12) 0.0045(9) 0.0182(9) -0.0007(9)

loop_
_atom_type_symbol
_atom_type_description
_atom_type_scat_dispersion_real
_atom_type_scat_dispersion_imag
_atom_type_scat_source
C C 0.0033 0.0016 'International Tables Vol C Tables 4.2.6.8 and 6.1.1.4'
H H 0.0000 0.0000 'International Tables Vol C Tables 4.2.6.8 and 6.1.1.4'
N N 0.0061 0.0033 'International Tables Vol C Tables 4.2.6.8 and 6.1.1.4'
O O 0.0106 0.0060 'International Tables Vol C Tables 4.2.6.8 and 6.1.1.4'

loop_
_geom_angle_atom_site_label_1
_geom_angle_atom_site_label_2
_geom_angle_atom_site_label_3
_geom_angle
C4 O1 H1 109.5
C10 O2 H2 109.5
C21 O4 H4 109.5
C1 N1 C2 104.23(15)
N3 N2 C15 119.75(15)
C1 N2 N3 108.60(15)
C1 N2 C15 131.64(16)
C2 N3 N2 103.90(15)
N1 C1 N2 109.76(16)
N1 C1 C3 123.09(16)
N2 C1 C3 127.11(16)
N1 C2 C9 124.12(17)
N3 C2 N1 113.50(16)
N3 C2 C9 122.37(17)
C4 C3 C1 118.94(17)
C8 C3 C1 121.00(17)
C8 C3 C4 119.95(18)
O1 C4 C3 117.02(17)
O1 C4 C5 123.80(19)
C5 C4 C3 119.18(19)
C4 C5 H5 119.9
C6 C5 C4 120.2(2)
C6 C5 H5 119.9
C5 C6 H6 119.5
C5 C6 C7 121.0(2)
C7 C6 H6 119.5
C6 C7 H7 120.4
C8 C7 C6 119.1(2)
C8 C7 H7 120.4
C3 C8 H8 119.7
C7 C8 C3 120.5(2)
C7 C8 H8 119.7
C10 C9 C2 120.75(18)
C10 C9 C14 118.44(19)
C14 C9 C2 120.81(18)
O2 C10 C9 122.6(2)
O2 C10 C11 117.0(2)
C11 C10 C9 120.4(2)
C10 C11 H11 119.9
C12 C11 C10 120.3(2)
C12 C11 H11 119.9
C11 C12 H12 119.9
C11 C12 C13 120.3(2)
C13 C12 H12 119.9
C12 C13 H13 120.1
C14 C13 C12 119.7(2)
C14 C13 H13 120.1
C9 C14 H14 119.6
C13 C14 C9 120.8(2)
C13 C14 H14 119.6
C16 C15 N2 121.05(16)
C20 C15 N2 118.98(17)
C20 C15 C16 119.94(18)
C15 C16 H16 120.1
C17 C16 C15 119.76(19)
C17 C16 H16 120.1
C16 C17 H17 119.5
C16 C17 C18 121.07(19)
C18 C17 H17 119.5
C17 C18 C21 120.37(18)
C19 C18 C17 118.48(18)
C19 C18 C21 121.14(18)
C18 C19 H19 119.5
C18 C19 C20 121.09(18)
C20 C19 H19 119.5
C15 C20 C19 119.52(19)
C15 C20 H20 120.2
C19 C20 H20 120.2
O3 C21 O4 123.33(19)
O3 C21 C18 123.6(2)
O4 C21 C18 113.04(18)
C26 N4 C22 117.49(19)
H5A N5 H5B 120.0
C27 N5 H5A 120.0
C27 N5 H5B 120.0
N4 C22 H22 118.2
N4 C22 C23 123.6(2)
C23 C22 H22 118.2
C22 C23 H23 120.5
C22 C23 C24 119.0(2)
C24 C23 H23 120.5
C23 C24 C27 117.87(18)
C25 C24 C23 117.78(19)
C25 C24 C27 124.32(18)
C24 C25 H25 120.5
C24 C25 C26 119.0(2)
C26 C25 H25 120.5
N4 C26 C25 123.0(2)
N4 C26 H26 118.5
C25 C26 H26 118.5
O5 C27 N5 123.3(2)
O5 C27 C24 118.52(18)
N5 C27 C24 118.18(18)

loop_
_geom_bond_atom_site_label_1
_geom_bond_atom_site_label_2
_geom_bond_distance
O1 H1 0.8200
O1 C4 1.351(2)
O2 H2 0.8200
O2 C10 1.351(3)
O3 C21 1.203(2)
O4 H4 0.8200
O4 C21 1.301(2)
N1 C1 1.323(2)
N1 C2 1.361(2)
N2 N3 1.370(2)
N2 C1 1.356(2)
N2 C15 1.434(2)
N3 C2 1.318(2)
C1 C3 1.476(3)
C2 C9 1.469(3)
C3 C4 1.390(3)
C3 C8 1.383(3)
C4 C5 1.382(3)
C5 H5 0.9300
C5 C6 1.370(3)
C6 H6 0.9300
C6 C7 1.379(3)
C7 H7 0.9300
C7 C8 1.375(3)
C8 H8 0.9300
C9 C10 1.389(3)
C9 C14 1.400(3)
C10 C11 1.387(3)
C11 H11 0.9300
C11 C12 1.368(4)
C12 H12 0.9300
C12 C13 1.385(4)
C13 H13 0.9300
C13 C14 1.376(3)
C14 H14 0.9300
C15 C16 1.379(3)
C15 C20 1.378(3)
C16 H16 0.9300
C16 C17 1.379(3)
C17 H17 0.9300
C17 C18 1.382(3)
C18 C19 1.377(3)
C18 C21 1.494(3)
C19 H19 0.9300
C19 C20 1.386(3)
C20 H20 0.9300
O5 C27 1.229(2)
N4 C22 1.317(3)
N4 C26 1.315(3)
N5 H5A 0.8600
N5 H5B 0.8600
N5 C27 1.316(3)
C22 H22 0.9300
C22 C23 1.371(3)
C23 H23 0.9300
C23 C24 1.375(3)
C24 C25 1.370(3)
C24 C27 1.506(3)
C25 H25 0.9300
C25 C26 1.385(3)
C26 H26 0.9300

loop_
_geom_torsion_atom_site_label_1
_geom_torsion_atom_site_label_2
_geom_torsion_atom_site_label_3
_geom_torsion_atom_site_label_4
_geom_torsion
O1 C4 C5 C6 178.2(2)
O2 C10 C11 C12 179.8(2)
N1 C1 C3 C4 72.1(2)
N1 C1 C3 C8 -104.2(2)
N1 C2 C9 C10 176.31(18)
N1 C2 C9 C14 -2.8(3)
N2 N3 C2 N1 0.1(2)
N2 N3 C2 C9 178.82(16)
N2 C1 C3 C4 -110.3(2)
N2 C1 C3 C8 73.4(3)
N2 C15 C16 C17 -178.47(18)
N2 C15 C20 C19 -179.35(18)
N3 N2 C1 N1 0.6(2)
N3 N2 C1 C3 -177.23(17)
N3 N2 C15 C16 -171.89(18)
N3 N2 C15 C20 5.8(3)
N3 C2 C9 C10 -2.3(3)
N3 C2 C9 C14 178.63(18)
C1 N1 C2 N3 0.3(2)
C1 N1 C2 C9 -178.43(17)
C1 N2 N3 C2 -0.43(19)
C1 N2 C15 C16 7.4(3)
C1 N2 C15 C20 -174.88(18)
C1 C3 C4 O1 4.7(3)
C1 C3 C4 C5 -175.22(18)
C1 C3 C8 C7 176.77(19)
C2 N1 C1 N2 -0.53(19)
C2 N1 C1 C3 177.43(16)
C2 C9 C10 O2 0.8(3)
C2 C9 C10 C11 179.5(2)
C2 C9 C14 C13 179.6(2)
C3 C4 C5 C6 -1.8(3)
C4 C3 C8 C7 0.6(3)
C4 C5 C6 C7 1.0(4)
C5 C6 C7 C8 0.6(4)
C6 C7 C8 C3 -1.4(3)
C8 C3 C4 O1 -178.96(18)
C8 C3 C4 C5 1.1(3)
C9 C10 C11 C12 1.1(4)
C10 C9 C14 C13 0.4(3)
C10 C11 C12 C13 0.2(4)
C11 C12 C13 C14 -1.2(4)
C12 C13 C14 C9 0.9(4)
C14 C9 C10 O2 180.0(2)
C14 C9 C10 C11 -1.4(3)
C15 N2 N3 C2 178.99(15)
C15 N2 C1 N1 -178.70(17)
C15 N2 C1 C3 3.4(3)
C15 C16 C17 C18 -2.8(3)
C16 C15 C20 C19 -1.6(3)
C16 C17 C18 C19 -0.5(3)
C16 C17 C18 C21 -179.3(2)
C17 C18 C19 C20 2.8(3)
C17 C18 C21 O3 172.7(2)
C17 C18 C21 O4 -7.4(3)
C18 C19 C20 C15 -1.8(3)
C19 C18 C21 O3 -6.1(3)
C19 C18 C21 O4 173.8(2)
C20 C15 C16 C17 3.8(3)
C21 C18 C19 C20 -178.40(19)
N4 C22 C23 C24 1.3(4)
C22 N4 C26 C25 -1.4(4)
C22 C23 C24 C25 -1.3(3)
C22 C23 C24 C27 -179.7(2)
C23 C24 C25 C26 0.1(3)
C23 C24 C27 O5 12.7(3)
C23 C24 C27 N5 -168.4(2)
C24 C25 C26 N4 1.3(4)
C25 C24 C27 O5 -165.5(2)
C25 C24 C27 N5 13.3(3)
C26 N4 C22 C23 0.0(4)
C27 C24 C25 C26 178.3(2)
